data_4303197
loop_
_publ_author_name
'Jin-Xia Xu'
'Yue Ma'
'Dai-zheng Liao'
'Gong-Feng Xu'
'Jinkui Tang'
'Chao Wang'
'Na Zhou'
'Shi-Ping Yan'
'Peng Cheng'
'Li-Cun Li'

_publ_section_title
;
Four New Lanthanide-Nitronyl Nitroxide (LnIII= PrIII, SmIII, EuIII,
TmIII) Complexes and a TbIII Complex Exhibiting Single-Molecule Magnet
Behavior
;
_journal_name_full 'Inorganic Chemistry'
_journal_page_first 8890
_journal_page_last 8896
_journal_paper_doi 10.1021/ic901169p
_journal_volume 48
_journal_year 2009
_chemical_formula_sum 'C54 H36 Br2 F36 N6 O16 Tb2'
_chemical_formula_weight 2186.55
_chemical_name_systematic
; 
 ? 
;
_space_group_IT_number 2
_symmetry_cell_setting triclinic
_symmetry_space_group_name_Hall '-P 1'
_symmetry_space_group_name_H-M 'P -1'
_atom_sites_solution_hydrogens geom
_atom_sites_solution_primary direct
_atom_sites_solution_secondary difmap
_audit_creation_method SHELXL-97
_cell_angle_alpha 107.84(3)
_cell_angle_beta 94.68(3)
_cell_angle_gamma 115.28(3)
_cell_formula_units_Z 1
_cell_length_a 11.611(2)
_cell_length_b 11.654(2)
_cell_length_c 16.915(3)
_cell_measurement_reflns_used 18005
_cell_measurement_temperature 293(2)
_cell_measurement_theta_max 27.64
_cell_measurement_theta_min 3.11
_cell_volume 1909.2(10)
_computing_cell_refinement 'Bruker XSCANS'
_computing_data_collection 'Bruker XSCANS'
_computing_data_reduction 'Bruker SHELXTL'
_computing_molecular_graphics 'Bruker SHELXTL'
_computing_publication_material 'Bruker SHELXTL'
_computing_structure_refinement 'SHELXL-97 (Sheldrick, 1997)'
_computing_structure_solution 'SHELXS-97 (Sheldrick, 1990)'
_diffrn_ambient_temperature 293(2)
_diffrn_measured_fraction_theta_full 0.996
_diffrn_measured_fraction_theta_max 0.996
_diffrn_measurement_device_type 'Bruker P4'
_diffrn_measurement_method '\w scans'
_diffrn_radiation_monochromator graphite
_diffrn_radiation_source 'fine-focus sealed tube'
_diffrn_radiation_type MoK\a
_diffrn_radiation_wavelength 0.71073
_diffrn_reflns_av_R_equivalents 0.0468
_diffrn_reflns_av_sigmaI/netI 0.0571
_diffrn_reflns_limit_h_max 15
_diffrn_reflns_limit_h_min -15
_diffrn_reflns_limit_k_max 15
_diffrn_reflns_limit_k_min -15
_diffrn_reflns_limit_l_max 21
_diffrn_reflns_limit_l_min -21
_diffrn_reflns_number 19441
_diffrn_reflns_theta_full 27.48
_diffrn_reflns_theta_max 27.48
_diffrn_reflns_theta_min 3.11
_exptl_absorpt_coefficient_mu 3.035
_exptl_absorpt_correction_T_max 0.5942
_exptl_absorpt_correction_T_min 0.5304
_exptl_absorpt_correction_type multi-scan
_exptl_absorpt_process_details sadabs
_exptl_crystal_colour blue
_exptl_crystal_density_diffrn 1.902
_exptl_crystal_density_method 'not measured'
_exptl_crystal_description block
_exptl_crystal_F_000 1064
_exptl_crystal_size_max 0.20
_exptl_crystal_size_mid 0.18
_exptl_crystal_size_min 0.16
_refine_diff_density_max 1.545
_refine_diff_density_min -1.018
_refine_diff_density_rms 0.175
_refine_ls_extinction_method none
_refine_ls_goodness_of_fit_ref 1.047
_refine_ls_hydrogen_treatment constr
_refine_ls_matrix_type full
_refine_ls_number_parameters 719
_refine_ls_number_reflns 8730
_refine_ls_number_restraints 477
_refine_ls_restrained_S_all 1.027
_refine_ls_R_factor_all 0.0762
_refine_ls_R_factor_gt 0.0648
_refine_ls_shift/su_max 0.010
_refine_ls_shift/su_mean 0.000
_refine_ls_structure_factor_coef Fsqd
_refine_ls_weighting_details 'calc w=1/[\s^2^(Fo^2^)+(0.1003P)^2^+6.9903P] where P=(Fo^2^+2Fc^2^)/3'
_refine_ls_weighting_scheme calc
_refine_ls_wR_factor_gt 0.1695
_refine_ls_wR_factor_ref 0.1790
_reflns_number_gt 7420
_reflns_number_total 8730
_reflns_threshold_expression >2sigma(I)
_cod_data_source_file ic901169p_si_002_4.cif
_cod_data_source_block 1
_cod_depositor_comments
;
The following automatic conversions were performed:
'_symmetry_cell_setting' value 'Triclinic' changed to 'triclinic'
according to '/home/saulius/struct/CIF-dictionaries/cif_core.dic'
dictionary named 'cif_core.dic' version 2.4.1 from 2010-06-29.

Automatic conversion script
Id: cif_fix_enum 1527 2010-12-29 10:47:43Z saulius 
;
_cod_original_cell_volume 1909.2(6)
_cod_database_code 4303197

loop_
_symmetry_equiv_pos_as_xyz
'x, y, z'
'-x, -y, -z'

loop_
_atom_site_label
_atom_site_type_symbol
_atom_site_fract_x
_atom_site_fract_y
_atom_site_fract_z
_atom_site_U_iso_or_equiv
_atom_site_adp_type
_atom_site_occupancy
_atom_site_symmetry_multiplicity
_atom_site_calc_flag
_atom_site_refinement_flags
_atom_site_disorder_assembly
_atom_site_disorder_group
Tb1 Tb 0.92586(3) 0.86974(3) 0.275578(17) 0.04048(10) Uani 1 1 d . . .
F1 F 0.5311(12) 0.4353(12) 0.1589(7) 0.0967(12) Uani 0.570(8) 1 d PDU A 3
F2 F 0.5139(12) 0.4363(12) 0.2852(7) 0.0947(10) Uani 0.570(8) 1 d PDU A 3
F3 F 0.4017(9) 0.4895(12) 0.2091(9) 0.0967(10) Uani 0.570(8) 1 d PDU A 3
F1' F 0.5534(15) 0.4228(14) 0.2607(11) 0.0928(12) Uani 0.430(8) 1 d PDU A 4
F2' F 0.4084(16) 0.4794(17) 0.2614(12) 0.0962(10) Uani 0.430(8) 1 d PU A 4
F3' F 0.4729(16) 0.4622(17) 0.1523(7) 0.0970(10) Uani 0.430(8) 1 d PDU A 4
F4 F 0.5123(6) 0.9312(8) 0.4024(6) 0.118(3) Uani 1 1 d D A .
F5 F 0.6615(9) 1.0800(8) 0.3760(7) 0.155(3) Uani 0.50 1 d PD A .
F5' F 0.6615(9) 1.0800(8) 0.3760(7) 0.155(3) Uani 0.50 1 d P A .
F6 F 0.7046(9) 1.0500(10) 0.4868(5) 0.148(4) Uani 1 1 d . A .
F7 F 1.1338(12) 1.2982(10) 0.2000(7) 0.1159(12) Uani 0.683(4) 1 d PDU B 1
F8 F 1.1124(13) 1.1687(14) 0.0679(7) 0.1188(10) Uani 0.683(4) 1 d PDU B 1
F9 F 0.9453(10) 1.1431(12) 0.1126(8) 0.1181(9) Uani 0.683(4) 1 d PDU B 1
F10 F 1.3091(13) 0.8164(12) 0.1955(9) 0.1268(10) Uani 0.683(4) 1 d PDU B 1
F11 F 1.4044(11) 1.0090(12) 0.2250(8) 0.1276(10) Uani 0.683(4) 1 d PDU B 1
F12 F 1.3031(13) 0.8831(14) 0.0895(6) 0.1248(10) Uani 0.683(4) 1 d PDU B 1
F7' F 1.180(3) 1.228(3) 0.1126(19) 0.1188(8) Uani 0.317(4) 1 d PU B 2
F8' F 1.025(3) 1.127(3) 0.0538(8) 0.1188(8) Uani 0.317(4) 1 d PDU B 2
F9' F 1.075(2) 1.2886(16) 0.1807(17) 0.1169(10) Uani 0.317(4) 1 d PDU B 2
F10' F 1.374(2) 0.928(3) 0.2406(12) 0.1269(10) Uani 0.317(4) 1 d PDU B 2
F11' F 1.360(3) 0.967(3) 0.127(2) 0.1257(10) Uani 0.317(4) 1 d PU B 2
F12' F 1.247(3) 0.7710(13) 0.1367(19) 0.1256(10) Uani 0.317(4) 1 d PDU B 2
F14 F 0.9385(10) 0.5981(11) -0.0193(8) 0.188(5) Uani 1 1 d D B .
F13 F 0.7495(10) 0.5052(11) -0.0753(6) 0.1024(13) Uani 0.683(4) 1 d PDU B 1
F15 F 0.8221(9) 0.4550(8) 0.0230(6) 0.0807(12) Uani 0.683(4) 1 d PDU B 1
F13' F 0.7248(15) 0.568(2) -0.0282(15) 0.1036(13) Uani 0.317(4) 1 d PDU B 2
F15' F 0.7673(18) 0.4425(14) 0.0213(13) 0.0803(13) Uani 0.317(4) 1 d PDU B 2
F16 F 0.6216(15) 0.9680(12) 0.1188(10) 0.1448(10) Uani 0.683(4) 1 d PDU B 1
F17 F 0.5810(16) 0.8139(16) -0.0025(10) 0.1452(10) Uani 0.683(4) 1 d PU B 1
F18 F 0.5000(12) 0.7835(15) 0.1039(10) 0.1457(10) Uani 0.683(4) 1 d PDU B 1
F16' F 0.646(3) 0.910(3) 0.0234(16) 0.1448(10) Uani 0.317(4) 1 d PDU B 2
F17' F 0.497(2) 0.735(2) 0.0223(19) 0.1451(10) Uani 0.317(4) 1 d PDU B 2
F18' F 0.563(3) 0.905(3) 0.1376(15) 0.1450(10) Uani 0.317(4) 1 d PDU B 2
Br1 Br 0.5054(2) 0.6875(3) 0.5346(2) 0.0647(7) Uani 0.700(7) 1 d P C 5
Br1' Br 0.4961(6) 0.7124(7) 0.5327(5) 0.0560(14) Uani 0.300(7) 1 d P C 6
C1 C 0.8844(6) 0.6204(6) 0.4129(4) 0.0380(13) Uani 1 1 d . . .
C2 C 0.9007(8) 0.4254(7) 0.3312(5) 0.0524(17) Uani 1 1 d . . .
C3 C 0.9565(11) 0.3454(9) 0.3604(7) 0.074(2) Uani 1 1 d . . .
H3A H 1.0388 0.4079 0.4021 0.111 Uiso 1 1 calc R . .
H3B H 0.9699 0.2874 0.3122 0.111 Uiso 1 1 calc R . .
H3C H 0.8961 0.2902 0.3857 0.111 Uiso 1 1 calc R . .
C4 C 0.7797(12) 0.3293(11) 0.2567(7) 0.087(3) Uani 1 1 d . . .
H4A H 0.7109 0.2710 0.2760 0.130 Uiso 1 1 calc R . .
H4B H 0.8013 0.2742 0.2118 0.130 Uiso 1 1 calc R . .
H4C H 0.7506 0.3823 0.2353 0.130 Uiso 1 1 calc R . .
C5 C 1.0006(8) 0.5539(7) 0.3182(4) 0.0485(16) Uani 1 1 d . . .
C6 C 1.1423(8) 0.6119(9) 0.3690(7) 0.069(2) Uani 1 1 d . . .
H6A H 1.1968 0.6989 0.3658 0.104 Uiso 1 1 calc R . .
H6B H 1.1751 0.5494 0.3451 0.104 Uiso 1 1 calc R . .
H6C H 1.1434 0.6237 0.4278 0.104 Uiso 1 1 calc R . .
C7 C 0.9984(12) 0.5434(10) 0.2259(5) 0.082(3) Uani 1 1 d . . .
H7A H 0.9108 0.5142 0.1960 0.123 Uiso 1 1 calc R . .
H7B H 1.0261 0.4780 0.1980 0.123 Uiso 1 1 calc R . .
H7C H 1.0569 0.6314 0.2256 0.123 Uiso 1 1 calc R . .
C8 C 0.8406(6) 0.7048(6) 0.4718(4) 0.0370(13) Uani 1 1 d . . .
C9 C 0.7111(6) 0.6604(7) 0.4746(4) 0.0438(15) Uani 1 1 d . C .
H9 H 0.6469 0.5726 0.4389 0.053 Uiso 1 1 calc R . .
C10 C 0.6780(6) 0.7470(7) 0.5306(4) 0.0448(15) Uani 1 1 d . . .
C11 C 0.7758(7) 0.8734(7) 0.5858(5) 0.0470(15) Uani 1 1 d . C .
H11 H 0.7520 0.9313 0.6237 0.056 Uiso 1 1 calc R . .
C12 C 0.9344(6) 0.8361(6) 0.5302(4) 0.0375(13) Uani 1 1 d . C .
H12 H 1.0221 0.8674 0.5286 0.045 Uiso 1 1 calc R . .
C13 C 0.5196(8) 0.5038(9) 0.2349(5) 0.074(3) Uani 1 1 d D . .
C14 C 0.6255(8) 0.6516(8) 0.2740(5) 0.056(2) Uani 1 1 d . A .
C15 C 0.5900(8) 0.7505(8) 0.3152(6) 0.059(2) Uani 1 1 d . . .
H15 H 0.5019 0.7252 0.3131 0.071 Uiso 1 1 calc R A .
C16 C 0.6827(7) 0.8836(8) 0.3586(5) 0.0516(18) Uani 1 1 d . A .
C17 C 0.6403(7) 0.9843(9) 0.4081(7) 0.073(3) Uani 1 1 d D . .
C18 C 1.0699(10) 1.1696(9) 0.1390(5) 0.092(3) Uani 1 1 d D . .
C19 C 1.0794(11) 1.0739(11) 0.1751(7) 0.050(2) Uani 0.683(4) 1 d PU A 1
C20 C 1.1629(11) 1.0242(12) 0.1515(7) 0.054(2) Uani 0.683(4) 1 d PU A 1
H20 H 1.2037 1.0430 0.1085 0.065 Uiso 0.683(4) 1 calc PR B 1
C21 C 1.1883(11) 0.9469(12) 0.1898(7) 0.048(2) Uani 0.683(4) 1 d PU A 1
C19' C 0.980(3) 1.055(3) 0.167(2) 0.071(4) Uani 0.317(4) 1 d PU A 2
C20' C 0.844(3) 0.988(4) 0.110(2) 0.082(5) Uani 0.317(4) 1 d PU A 2
H20A H 0.8279 1.0068 0.0618 0.098 Uiso 0.317(4) 1 calc PR B 2
C21' C 0.742(3) 0.895(4) 0.134(2) 0.075(5) Uani 0.317(4) 1 d PU A 2
C22 C 1.2940(9) 0.9068(11) 0.1700(6) 0.087(3) Uani 1 1 d D . .
C23 C 0.8265(8) 0.5557(8) 0.0026(4) 0.075(3) Uani 1 1 d D . .
C24 C 0.8099(10) 0.6651(10) 0.0705(6) 0.0432(19) Uani 0.683(4) 1 d PU A 1
C25 C 0.7168(10) 0.7030(11) 0.0500(7) 0.049(2) Uani 0.683(4) 1 d PU A 1
H25 H 0.6645 0.6598 -0.0057 0.059 Uiso 0.683(4) 1 calc PR B 1
C26 C 0.6991(10) 0.7998(11) 0.1075(6) 0.044(2) Uani 0.683(4) 1 d PU A 1
C24' C 0.925(3) 0.688(3) 0.0880(18) 0.062(4) Uani 0.317(4) 1 d PU A 2
C25' C 1.066(3) 0.755(3) 0.0963(19) 0.064(4) Uani 0.317(4) 1 d PU A 2
H25A H 1.1001 0.7295 0.0505 0.076 Uiso 0.317(4) 1 calc PR B 2
C26' C 1.150(3) 0.862(4) 0.176(2) 0.070(5) Uani 0.317(4) 1 d PU A 2
C27 C 0.6068(10) 0.8431(13) 0.0765(7) 0.107(5) Uani 1 1 d D . .
N1 N 0.9598(5) 0.6573(5) 0.3613(3) 0.0387(11) Uani 1 1 d . . .
N2 N 0.8500(6) 0.4884(6) 0.4022(4) 0.0455(13) Uani 1 1 d . . .
N3 N 0.9026(5) 0.9174(5) 0.5878(3) 0.0402(12) Uani 1 1 d . . .
O1 O 1.0053(5) 0.7759(5) 0.3557(3) 0.0446(10) Uani 1 1 d . . .
O2 O 0.7814(6) 0.4246(5) 0.4432(4) 0.0609(14) Uani 1 1 d . . .
O3 O 0.7370(5) 0.6685(5) 0.2686(3) 0.0487(11) Uani 1 1 d . . .
O4 O 0.8043(4) 0.9384(5) 0.3650(3) 0.0474(11) Uani 1 1 d . . .
O5 O 1.0103(5) 1.0516(5) 0.2301(3) 0.0517(12) Uani 1 1 d . . .
O6 O 1.1295(5) 0.8975(5) 0.2425(3) 0.0489(11) Uani 1 1 d . . .
O7 O 0.8834(5) 0.7110(5) 0.1414(3) 0.0491(11) Uani 1 1 d . . .
O8 O 0.7553(5) 0.8626(6) 0.1871(3) 0.0515(12) Uani 1 1 d . . .

loop_
_atom_site_aniso_label
_atom_site_aniso_U_11
_atom_site_aniso_U_22
_atom_site_aniso_U_33
_atom_site_aniso_U_23
_atom_site_aniso_U_13
_atom_site_aniso_U_12
Tb1 0.04635(16) 0.04028(15) 0.03380(15) 0.00966(11) 0.00994(11) 0.02272(12)
F1 0.0967(13) 0.0963(13) 0.0965(13) 0.0359(9) 0.0235(9) 0.0459(9)
F2 0.0951(11) 0.0939(11) 0.0944(12) 0.0363(8) 0.0232(8) 0.0440(8)
F3 0.0963(11) 0.0964(11) 0.0968(11) 0.0366(8) 0.0230(8) 0.0454(8)
F1' 0.0929(13) 0.0924(13) 0.0932(14) 0.0353(9) 0.0232(9) 0.0441(9)
F2' 0.0958(11) 0.0957(11) 0.0961(11) 0.0362(8) 0.0240(8) 0.0448(8)
F3' 0.0970(12) 0.0967(12) 0.0968(12) 0.0364(8) 0.0232(8) 0.0458(8)
F4 0.072(3) 0.119(5) 0.173(7) 0.042(5) 0.065(4) 0.056(4)
F5 0.197(7) 0.135(5) 0.253(10) 0.124(6) 0.159(7) 0.129(5)
F5' 0.197(7) 0.135(5) 0.253(10) 0.124(6) 0.159(7) 0.129(5)
F6 0.163(6) 0.170(7) 0.086(5) -0.040(5) 0.003(5) 0.124(6)
F7 0.1163(13) 0.1154(13) 0.1166(13) 0.0444(9) 0.0289(9) 0.0554(9)
F8 0.1191(11) 0.1189(11) 0.1184(11) 0.0458(8) 0.0297(8) 0.0560(8)
F9 0.1183(11) 0.1182(11) 0.1183(11) 0.0458(8) 0.0285(8) 0.0562(8)
F10 0.1266(11) 0.1269(11) 0.1271(11) 0.0476(8) 0.0315(8) 0.0609(8)
F11 0.1269(11) 0.1276(11) 0.1277(11) 0.0475(8) 0.0312(8) 0.0607(8)
F12 0.1244(11) 0.1256(11) 0.1250(11) 0.0465(8) 0.0321(8) 0.0605(8)
F7' 0.1188(10) 0.1188(10) 0.1186(10) 0.0453(7) 0.0293(7) 0.0563(7)
F8' 0.1189(9) 0.1189(9) 0.1186(9) 0.0453(7) 0.0291(7) 0.0564(7)
F9' 0.1172(12) 0.1167(12) 0.1172(12) 0.0447(8) 0.0288(8) 0.0558(8)
F10' 0.1267(11) 0.1270(11) 0.1270(11) 0.0480(8) 0.0312(8) 0.0606(8)
F11' 0.1254(11) 0.1260(11) 0.1260(11) 0.0473(8) 0.0316(8) 0.0602(8)
F12' 0.1254(11) 0.1258(11) 0.1259(12) 0.0470(8) 0.0313(8) 0.0605(8)
F14 0.214(8) 0.193(9) 0.256(12) 0.103(8) 0.166(9) 0.150(8)
F13 0.1028(14) 0.1026(14) 0.1022(14) 0.0375(9) 0.0246(9) 0.0502(9)
F15 0.0812(14) 0.0802(13) 0.0811(14) 0.0294(9) 0.0194(9) 0.0396(9)
F13' 0.1034(15) 0.1037(15) 0.1035(15) 0.0387(9) 0.0253(9) 0.0496(9)
F15' 0.0804(14) 0.0801(14) 0.0807(15) 0.0298(9) 0.0196(9) 0.0389(9)
F16 0.1449(11) 0.1447(11) 0.1454(11) 0.0546(8) 0.0354(8) 0.0697(8)
F17 0.1453(11) 0.1454(11) 0.1452(11) 0.0549(8) 0.0348(8) 0.0697(8)
F18 0.1452(11) 0.1459(11) 0.1462(11) 0.0549(8) 0.0356(8) 0.0697(8)
F16' 0.1450(11) 0.1448(11) 0.1450(12) 0.0551(8) 0.0354(8) 0.0692(8)
F17' 0.1450(11) 0.1453(11) 0.1452(12) 0.0550(8) 0.0354(8) 0.0694(8)
F18' 0.1449(11) 0.1451(11) 0.1453(12) 0.0548(8) 0.0357(8) 0.0695(8)
Br1 0.0418(8) 0.0556(11) 0.0956(12) 0.0252(9) 0.0279(8) 0.0226(7)
Br1' 0.0366(15) 0.051(2) 0.081(2) 0.0129(18) 0.0149(14) 0.0294(14)
C1 0.045(3) 0.031(3) 0.030(3) 0.006(2) 0.001(2) 0.017(2)
C2 0.073(5) 0.044(3) 0.043(4) 0.008(3) 0.011(3) 0.037(3)
C3 0.104(7) 0.066(5) 0.088(6) 0.044(5) 0.036(5) 0.058(5)
C4 0.101(8) 0.065(6) 0.059(6) -0.005(5) -0.001(5) 0.032(5)
C5 0.074(4) 0.052(3) 0.037(3) 0.019(3) 0.019(3) 0.043(3)
C6 0.061(4) 0.067(5) 0.100(7) 0.039(5) 0.028(5) 0.041(4)
C7 0.172(9) 0.087(5) 0.039(4) 0.030(4) 0.051(5) 0.098(6)
C8 0.047(3) 0.034(3) 0.027(3) 0.009(2) 0.005(2) 0.020(2)
C9 0.040(3) 0.037(3) 0.037(3) 0.011(3) 0.001(3) 0.006(3)
C10 0.038(3) 0.044(3) 0.041(3) 0.010(3) 0.009(3) 0.014(3)
C11 0.048(3) 0.047(3) 0.045(4) 0.013(3) 0.017(3) 0.024(3)
C12 0.037(3) 0.037(3) 0.035(3) 0.009(2) 0.006(2) 0.018(2)
C13 0.054(5) 0.071(6) 0.063(5) 0.015(5) -0.006(4) 0.009(4)
C14 0.050(4) 0.052(4) 0.041(4) 0.016(3) -0.001(3) 0.006(3)
C15 0.042(4) 0.057(4) 0.067(5) 0.018(4) 0.009(3) 0.019(3)
C16 0.039(3) 0.061(4) 0.044(4) 0.014(3) 0.011(3) 0.018(3)
C17 0.060(5) 0.071(6) 0.089(7) 0.026(5) 0.030(5) 0.033(4)
C18 0.131(9) 0.092(7) 0.079(6) 0.054(6) 0.065(6) 0.053(7)
C19 0.059(4) 0.051(4) 0.054(4) 0.027(3) 0.027(3) 0.029(3)
C20 0.062(4) 0.059(4) 0.049(4) 0.023(3) 0.030(3) 0.030(3)
C21 0.051(4) 0.051(4) 0.046(4) 0.012(4) 0.021(4) 0.029(4)
C19' 0.072(6) 0.067(6) 0.072(6) 0.023(5) 0.024(6) 0.033(5)
C20' 0.079(7) 0.081(7) 0.078(7) 0.024(6) 0.022(6) 0.036(5)
C21' 0.071(7) 0.082(8) 0.075(8) 0.021(6) 0.026(6) 0.044(6)
C22 0.067(5) 0.138(10) 0.077(6) 0.054(7) 0.037(5) 0.055(6)
C23 0.115(7) 0.079(6) 0.029(4) 0.003(4) 0.011(4) 0.059(6)
C24 0.048(4) 0.047(4) 0.039(4) 0.013(3) 0.011(3) 0.028(3)
C25 0.049(4) 0.056(4) 0.036(4) 0.009(3) 0.001(3) 0.027(3)
C26 0.041(4) 0.053(4) 0.036(4) 0.015(3) 0.005(3) 0.023(3)
C24' 0.064(6) 0.060(6) 0.056(6) 0.021(5) 0.009(5) 0.026(5)
C25' 0.062(6) 0.067(6) 0.061(6) 0.021(5) 0.018(5) 0.032(5)
C26' 0.063(7) 0.076(7) 0.070(8) 0.025(6) 0.014(6) 0.034(6)
C27 0.093(7) 0.187(13) 0.049(5) 0.014(7) 0.007(5) 0.096(8)
N1 0.050(3) 0.037(2) 0.031(2) 0.011(2) 0.008(2) 0.024(2)
N2 0.059(3) 0.040(3) 0.037(3) 0.012(2) 0.011(2) 0.025(3)
N3 0.047(3) 0.035(2) 0.032(3) 0.007(2) 0.009(2) 0.017(2)
O1 0.053(3) 0.043(2) 0.046(3) 0.020(2) 0.014(2) 0.028(2)
O2 0.073(3) 0.040(2) 0.065(3) 0.023(2) 0.021(3) 0.021(2)
O3 0.045(3) 0.039(2) 0.048(3) 0.011(2) 0.005(2) 0.013(2)
O4 0.038(2) 0.050(3) 0.039(2) 0.002(2) 0.0118(19) 0.018(2)
O5 0.061(3) 0.053(3) 0.057(3) 0.030(2) 0.030(2) 0.032(2)
O6 0.052(3) 0.060(3) 0.039(2) 0.014(2) 0.016(2) 0.033(2)
O7 0.059(3) 0.057(3) 0.030(2) 0.004(2) 0.006(2) 0.036(2)
O8 0.056(3) 0.071(3) 0.040(3) 0.019(2) 0.015(2) 0.041(2)

loop_
_atom_type_symbol
_atom_type_description
_atom_type_scat_dispersion_real
_atom_type_scat_dispersion_imag
_atom_type_scat_source
C C 0.0033 0.0016 'International Tables Vol C Tables 4.2.6.8 and 6.1.1.4'
H H 0.0000 0.0000 'International Tables Vol C Tables 4.2.6.8 and 6.1.1.4'
Br Br -0.2901 2.4595 'International Tables Vol C Tables 4.2.6.8 and 6.1.1.4'
F F 0.0171 0.0103 'International Tables Vol C Tables 4.2.6.8 and 6.1.1.4'
N N 0.0061 0.0033 'International Tables Vol C Tables 4.2.6.8 and 6.1.1.4'
O O 0.0106 0.0060 'International Tables Vol C Tables 4.2.6.8 and 6.1.1.4'
Tb Tb -0.3850 5.5486 'International Tables Vol C Tables 4.2.6.8 and 6.1.1.4'

loop_
_geom_angle_atom_site_label_1
_geom_angle_atom_site_label_2
_geom_angle_atom_site_label_3
_geom_angle
_geom_angle_site_symmetry_1
_geom_angle_site_symmetry_3
_geom_angle_publ_flag
O7 Tb1 O5 92.66(19) . . ?
O7 Tb1 O1 98.33(17) . . ?
O5 Tb1 O1 137.90(18) . . ?
O7 Tb1 O8 72.53(18) . . ?
O5 Tb1 O8 70.54(19) . . ?
O1 Tb1 O8 151.37(19) . . ?
O7 Tb1 O4 137.18(17) . . ?
O5 Tb1 O4 99.64(18) . . ?
O1 Tb1 O4 99.32(18) . . ?
O8 Tb1 O4 73.35(17) . . ?
O7 Tb1 O6 71.22(18) . . ?
O5 Tb1 O6 71.13(18) . . ?
O1 Tb1 O6 74.30(18) . . ?
O8 Tb1 O6 124.82(18) . . ?
O4 Tb1 O6 151.45(17) . . ?
O7 Tb1 O3 75.76(19) . . ?
O5 Tb1 O3 147.21(19) . . ?
O1 Tb1 O3 74.73(17) . . ?
O8 Tb1 O3 76.70(19) . . ?
O4 Tb1 O3 71.83(18) . . ?
O6 Tb1 O3 130.12(18) . . ?
O7 Tb1 N3 149.38(18) . 2_776 ?
O5 Tb1 N3 74.73(18) . 2_776 ?
O1 Tb1 N3 75.37(17) . 2_776 ?
O8 Tb1 N3 125.96(19) . 2_776 ?
O4 Tb1 N3 73.20(17) . 2_776 ?
O6 Tb1 N3 78.27(17) . 2_776 ?
O3 Tb1 N3 128.78(17) . 2_776 ?
C18 F7' F8' 51.7(11) . . ?
C18 F8' F7' 52.0(12) . . ?
N1 C1 N2 109.8(6) . . ?
N1 C1 C8 126.2(6) . . ?
N2 C1 C8 124.0(6) . . ?
N2 C2 C3 108.3(7) . . ?
N2 C2 C4 104.5(7) . . ?
C3 C2 C4 110.6(8) . . ?
N2 C2 C5 101.3(5) . . ?
C3 C2 C5 116.2(7) . . ?
C4 C2 C5 114.6(7) . . ?
C2 C3 H3A 109.5 . . ?
C2 C3 H3B 109.5 . . ?
H3A C3 H3B 109.5 . . ?
C2 C3 H3C 109.5 . . ?
H3A C3 H3C 109.5 . . ?
H3B C3 H3C 109.5 . . ?
C2 C4 H4A 109.5 . . ?
C2 C4 H4B 109.5 . . ?
H4A C4 H4B 109.5 . . ?
C2 C4 H4C 109.5 . . ?
H4A C4 H4C 109.5 . . ?
H4B C4 H4C 109.5 . . ?
N1 C5 C7 109.0(6) . . ?
N1 C5 C6 104.7(6) . . ?
C7 C5 C6 110.1(8) . . ?
N1 C5 C2 101.8(6) . . ?
C7 C5 C2 116.7(7) . . ?
C6 C5 C2 113.4(6) . . ?
C5 C6 H6A 109.5 . . ?
C5 C6 H6B 109.5 . . ?
H6A C6 H6B 109.5 . . ?
C5 C6 H6C 109.5 . . ?
H6A C6 H6C 109.5 . . ?
H6B C6 H6C 109.5 . . ?
C5 C7 H7A 109.5 . . ?
C5 C7 H7B 109.5 . . ?
H7A C7 H7B 109.5 . . ?
C5 C7 H7C 109.5 . . ?
H7A C7 H7C 109.5 . . ?
H7B C7 H7C 109.5 . . ?
C9 C8 C12 117.9(6) . . ?
C9 C8 C1 122.9(6) . . ?
C12 C8 C1 119.2(6) . . ?
C10 C9 C8 119.2(6) . . ?
C10 C9 H9 120.4 . . ?
C8 C9 H9 120.4 . . ?
C9 C10 C11 119.1(6) . . ?
C9 C10 Br1 119.2(5) . . ?
C11 C10 Br1 121.7(6) . . ?
C9 C10 Br1' 125.0(5) . . ?
C11 C10 Br1' 115.7(6) . . ?
Br1 C10 Br1' 9.9(3) . . ?
N3 C11 C10 123.4(6) . . ?
N3 C11 H11 118.3 . . ?
C10 C11 H11 118.3 . . ?
N3 C12 C8 122.7(6) . . ?
N3 C12 H12 118.7 . . ?
C8 C12 H12 118.7 . . ?
F3' C13 F2 131.9(11) . . ?
F3' C13 F3 62.6(10) . . ?
F2 C13 F3 109.6(10) . . ?
F3' C13 F1' 116.5(12) . . ?
F2 C13 F1' 29.7(8) . . ?
F3 C13 F1' 130.0(11) . . ?
F3' C13 F1 38.4(8) . . ?
F2 C13 F1 108.9(10) . . ?
F3 C13 F1 98.4(9) . . ?
F1' C13 F1 83.4(11) . . ?
F3' C13 F2' 99.9(12) . . ?
F2 C13 F2' 72.7(10) . . ?
F3 C13 F2' 40.7(8) . . ?
F1' C13 F2' 100.1(12) . . ?
F1 C13 F2' 127.2(11) . . ?
F3' C13 C14 112.8(10) . . ?
F2 C13 C14 113.3(8) . . ?
F3 C13 C14 113.0(9) . . ?
F1' C13 C14 111.9(9) . . ?
F1 C13 C14 112.6(8) . . ?
F2' C13 C14 114.3(10) . . ?
O3 C14 C15 127.8(7) . . ?
O3 C14 C13 114.0(8) . . ?
C15 C14 C13 118.0(8) . . ?
C16 C15 C14 120.8(7) . . ?
C16 C15 H15 119.6 . . ?
C14 C15 H15 119.6 . . ?
O4 C16 C15 128.9(8) . . ?
O4 C16 C17 112.4(7) . . ?
C15 C16 C17 118.7(7) . . ?
F6 C17 F4 110.2(9) . . ?
F6 C17 F5 105.1(10) . . ?
F4 C17 F5 102.0(8) . . ?
F6 C17 C16 113.1(7) . . ?
F4 C17 C16 114.6(7) . . ?
F5 C17 C16 110.9(8) . . ?
F9' C18 F8 110.9(16) . . ?
F9' C18 F8' 111.8(19) . . ?
F8 C18 F8' 38.5(12) . . ?
F9' C18 F9 78.0(13) . . ?
F8 C18 F9 101.3(10) . . ?
F8' C18 F9 64.6(14) . . ?
F9' C18 F7' 93.1(18) . . ?
F8 C18 F7' 38.4(12) . . ?
F8' C18 F7' 76.3(16) . . ?
F9 C18 F7' 132.3(15) . . ?
F9' C18 F7 29.1(11) . . ?
F8 C18 F7 109.9(10) . . ?
F8' C18 F7 130.1(15) . . ?
F9 C18 F7 106.6(10) . . ?
F7' C18 F7 78.1(14) . . ?
F9' C18 C19 127.4(15) . . ?
F8 C18 C19 116.0(10) . . ?
F8' C18 C19 119.4(15) . . ?
F9 C18 C19 113.4(9) . . ?
F7' C18 C19 109.1(15) . . ?
F7 C18 C19 109.2(10) . . ?
F9' C18 C19' 112.7(18) . . ?
F8 C18 C19' 133.3(15) . . ?
F8' C18 C19' 107.6(18) . . ?
F9 C18 C19' 72.7(15) . . ?
F7' C18 C19' 148.8(19) . . ?
F7 C18 C19' 116.3(14) . . ?
C19 C18 C19' 41.2(13) . . ?
O5 C19 C20 127.1(10) . . ?
O5 C19 C18 115.0(9) . . ?
C20 C19 C18 117.8(9) . . ?
C19 C20 C21 121.1(10) . . ?
C19 C20 H20 119.5 . . ?
C21 C20 H20 119.5 . . ?
O6 C21 C20 127.7(10) . . ?
O6 C21 C22 112.3(9) . . ?
C20 C21 C22 120.0(10) . . ?
O5 C19' C20' 129(3) . . ?
O5 C19' C18 122(3) . . ?
C20' C19' C18 107(3) . . ?
C21' C20' C19' 116(3) . . ?
C21' C20' H20A 122.1 . . ?
C19' C20' H20A 122.1 . . ?
O8 C21' C20' 126(3) . . ?
O8 C21' C27 123(3) . . ?
C20' C21' C27 112(3) . . ?
F11' C22 F11 74.1(15) . . ?
F11' C22 F10 126.0(17) . . ?
F11 C22 F10 91.8(10) . . ?
F11' C22 F12 40.5(13) . . ?
F11 C22 F12 111.9(11) . . ?
F10 C22 F12 109.8(12) . . ?
F11' C22 F10' 109.8(19) . . ?
F11 C22 F10' 43.2(13) . . ?
F10 C22 F10' 51.0(13) . . ?
F12 C22 F10' 132.7(15) . . ?
F11' C22 F12' 114(2) . . ?
F11 C22 F12' 132.9(16) . . ?
F10 C22 F12' 44.6(13) . . ?
F12 C22 F12' 77.3(15) . . ?
F10' C22 F12' 95.5(19) . . ?
F11' C22 C21 111.9(17) . . ?
F11 C22 C21 105.4(10) . . ?
F10 C22 C21 122.1(10) . . ?
F12 C22 C21 113.5(10) . . ?
F10' C22 C21 112.3(14) . . ?
F12' C22 C21 112.8(15) . . ?
F11' C22 C26' 132(2) . . ?
F11 C22 C26' 129.8(16) . . ?
F10 C22 C26' 97.3(16) . . ?
F12 C22 C26' 111.0(15) . . ?
F10' C22 C26' 113.9(18) . . ?
F12' C22 C26' 81.4(19) . . ?
C21 C22 C26' 31.6(13) . . ?
F15 C23 F14 101.3(9) . . ?
F15 C23 F13 109.2(8) . . ?
F14 C23 F13 96.8(9) . . ?
F15 C23 F13' 126.9(12) . . ?
F14 C23 F13' 124.6(13) . . ?
F13 C23 F13' 46.7(11) . . ?
F15 C23 F15' 25.3(9) . . ?
F14 C23 F15' 125.8(12) . . ?
F13 C23 F15' 97.3(11) . . ?
F13' C23 F15' 102.3(14) . . ?
F15 C23 C24 115.9(8) . . ?
F14 C23 C24 115.9(8) . . ?
F13 C23 C24 115.4(8) . . ?
F13' C23 C24 69.3(12) . . ?
F15' C23 C24 104.3(11) . . ?
F15 C23 C24' 101.7(12) . . ?
F14 C23 C24' 77.5(12) . . ?
F13 C23 C24' 149.1(13) . . ?
F13' C23 C24' 112.2(15) . . ?
F15' C23 C24' 110.8(14) . . ?
C24 C23 C24' 46.3(11) . . ?
O7 C24 C25 125.7(9) . . ?
O7 C24 C23 113.9(8) . . ?
C25 C24 C23 120.5(9) . . ?
C26 C25 C24 122.7(9) . . ?
C26 C25 H25 118.6 . . ?
C24 C25 H25 118.6 . . ?
O8 C26 C25 127.2(10) . . ?
O8 C26 C27 114.6(9) . . ?
C25 C26 C27 118.2(9) . . ?
O7 C24' C25' 122(3) . . ?
O7 C24' C23 116(2) . . ?
C25' C24' C23 121(2) . . ?
C26' C25' C24' 119(3) . . ?
C26' C25' H25A 120.3 . . ?
C24' C25' H25A 120.3 . . ?
O6 C26' C25' 131(3) . . ?
O6 C26' C22 119(2) . . ?
C25' C26' C22 109(3) . . ?
F17 C27 F17' 56.5(15) . . ?
F17 C27 F16 110.5(14) . . ?
F17' C27 F16 126.1(17) . . ?
F17 C27 F18 112.5(12) . . ?
F17' C27 F18 58.9(16) . . ?
F16 C27 F18 91.9(11) . . ?
F17 C27 F18' 130.3(18) . . ?
F17' C27 F18' 103.5(19) . . ?
F16 C27 F18' 40.5(14) . . ?
F18 C27 F18' 52.7(14) . . ?
F17 C27 F16' 43.6(13) . . ?
F17' C27 F16' 98(2) . . ?
F16 C27 F16' 75.7(16) . . ?
F18 C27 F16' 140.2(19) . . ?
F18' C27 F16' 113(2) . . ?
F17 C27 C26 114.9(11) . . ?
F17' C27 C26 111.1(17) . . ?
F16 C27 C26 120.1(11) . . ?
F18 C27 C26 104.3(12) . . ?
F18' C27 C26 114.8(16) . . ?
F16' C27 C26 114.7(17) . . ?
F17 C27 C21' 125.8(17) . . ?
F17' C27 C21' 147(2) . . ?
F16 C27 C21' 85.9(16) . . ?
F18 C27 C21' 118.4(17) . . ?
F18' C27 C21' 96.1(18) . . ?
F16' C27 C21' 99(2) . . ?
C26 C27 C21' 35.7(13) . . ?
O1 N1 C1 124.0(5) . . ?
O1 N1 C5 123.0(5) . . ?
C1 N1 C5 112.6(5) . . ?
O2 N2 C1 125.2(6) . . ?
O2 N2 C2 123.7(6) . . ?
C1 N2 C2 111.0(6) . . ?
C11 N3 C12 117.5(6) . . ?
C11 N3 Tb1 117.4(4) . 2_776 ?
C12 N3 Tb1 123.7(4) . 2_776 ?
N1 O1 Tb1 134.5(4) . . ?
C14 O3 Tb1 129.1(5) . . ?
C16 O4 Tb1 130.2(5) . . ?
C19' O5 C19 51.8(17) . . ?
C19' O5 Tb1 129.1(17) . . ?
C19 O5 Tb1 132.0(6) . . ?
C26' O6 C21 39.2(17) . . ?
C26' O6 Tb1 128.4(16) . . ?
C21 O6 Tb1 130.8(6) . . ?
C24' O7 C24 64.8(15) . . ?
C24' O7 Tb1 143.6(15) . . ?
C24 O7 Tb1 137.8(6) . . ?
C21' O8 C26 45.3(18) . . ?
C21' O8 Tb1 138.1(18) . . ?
C26 O8 Tb1 133.8(6) . . ?

loop_
_geom_bond_atom_site_label_1
_geom_bond_atom_site_label_2
_geom_bond_distance
_geom_bond_site_symmetry_2
_geom_bond_publ_flag
Tb1 O7 2.299(5) . ?
Tb1 O5 2.322(5) . ?
Tb1 O1 2.334(5) . ?
Tb1 O8 2.339(5) . ?
Tb1 O4 2.344(5) . ?
Tb1 O6 2.383(5) . ?
Tb1 O3 2.391(5) . ?
Tb1 N3 2.642(5) 2_776 ?
F1 C13 1.340(9) . ?
F2 C13 1.312(9) . ?
F3 C13 1.325(8) . ?
F1' C13 1.333(9) . ?
F2' C13 1.345(19) . ?
F3' C13 1.310(9) . ?
F4 C17 1.325(7) . ?
F5 C17 1.325(8) . ?
F6 C17 1.282(12) . ?
F7 C18 1.356(9) . ?
F8 C18 1.336(9) . ?
F9 C18 1.348(9) . ?
F10 C22 1.324(9) . ?
F11 C22 1.323(9) . ?
F12 C22 1.326(9) . ?
F7' C18 1.35(3) . ?
F7' F8' 1.67(3) . ?
F8' C18 1.346(9) . ?
F9' C18 1.319(10) . ?
F10' C22 1.334(10) . ?
F11' C22 1.25(3) . ?
F12' C22 1.338(9) . ?
F14 C23 1.309(8) . ?
F13 C23 1.329(8) . ?
F15 C23 1.304(8) . ?
F13' C23 1.331(9) . ?
F15' C23 1.353(9) . ?
F16 C27 1.337(9) . ?
F17 C27 1.249(18) . ?
F18 C27 1.338(9) . ?
F16' C27 1.347(10) . ?
F17' C27 1.332(10) . ?
F18' C27 1.339(10) . ?
Br1 C10 1.834(7) . ?
Br1' C10 1.979(9) . ?
C1 N1 1.322(9) . ?
C1 N2 1.360(8) . ?
C1 C8 1.458(9) . ?
C2 N2 1.508(9) . ?
C2 C3 1.509(11) . ?
C2 C4 1.523(12) . ?
C2 C5 1.547(11) . ?
C3 H3A 0.9600 . ?
C3 H3B 0.9600 . ?
C3 H3C 0.9600 . ?
C4 H4A 0.9600 . ?
C4 H4B 0.9600 . ?
C4 H4C 0.9600 . ?
C5 N1 1.488(8) . ?
C5 C7 1.526(10) . ?
C5 C6 1.538(12) . ?
C6 H6A 0.9600 . ?
C6 H6B 0.9600 . ?
C6 H6C 0.9600 . ?
C7 H7A 0.9600 . ?
C7 H7B 0.9600 . ?
C7 H7C 0.9600 . ?
C8 C9 1.376(9) . ?
C8 C12 1.406(8) . ?
C9 C10 1.367(10) . ?
C9 H9 0.9300 . ?
C10 C11 1.373(9) . ?
C11 N3 1.330(9) . ?
C11 H11 0.9300 . ?
C12 N3 1.332(8) . ?
C12 H12 0.9300 . ?
C13 C14 1.510(11) . ?
C14 O3 1.240(10) . ?
C14 C15 1.395(12) . ?
C15 C16 1.360(11) . ?
C15 H15 0.9300 . ?
C16 O4 1.255(8) . ?
C16 C17 1.509(12) . ?
C18 C19 1.463(15) . ?
C18 C19' 1.54(3) . ?
C19 O5 1.292(12) . ?
C19 C20 1.356(16) . ?
C20 C21 1.369(17) . ?
C20 H20 0.9300 . ?
C21 O6 1.293(12) . ?
C21 C22 1.515(14) . ?
C19' O5 1.11(3) . ?
C19' C20' 1.52(5) . ?
C20' C21' 1.41(5) . ?
C20' H20A 0.9300 . ?
C21' O8 1.10(4) . ?
C21' C27 1.54(4) . ?
C22 C26' 1.54(3) . ?
C23 C24 1.526(12) . ?
C23 C24' 1.62(3) . ?
C24 O7 1.225(11) . ?
C24 C25 1.386(14) . ?
C25 C26 1.350(15) . ?
C25 H25 0.9300 . ?
C26 O8 1.272(11) . ?
C26 C27 1.485(15) . ?
C24' O7 1.08(3) . ?
C24' C25' 1.45(4) . ?
C25' C26' 1.42(4) . ?
C25' H25A 0.9300 . ?
C26' O6 1.16(3) . ?
N1 O1 1.290(7) . ?
N2 O2 1.252(8) . ?
N3 Tb1 2.642(5) 2_776 ?

loop_
_geom_torsion_atom_site_label_1
_geom_torsion_atom_site_label_2
_geom_torsion_atom_site_label_3
_geom_torsion_atom_site_label_4
_geom_torsion
_geom_torsion_site_symmetry_1
_geom_torsion_site_symmetry_2
_geom_torsion_site_symmetry_3
_geom_torsion_site_symmetry_4
_geom_torsion_publ_flag
N2 C2 C5 N1 -17.3(7) . . . . ?
C3 C2 C5 N1 -134.4(7) . . . . ?
C4 C2 C5 N1 94.6(8) . . . . ?
N2 C2 C5 C7 -135.9(7) . . . . ?
C3 C2 C5 C7 107.0(9) . . . . ?
C4 C2 C5 C7 -24.0(10) . . . . ?
N2 C2 C5 C6 94.6(7) . . . . ?
C3 C2 C5 C6 -22.5(10) . . . . ?
C4 C2 C5 C6 -153.5(8) . . . . ?
N1 C1 C8 C9 129.5(7) . . . . ?
N2 C1 C8 C9 -49.1(10) . . . . ?
N1 C1 C8 C12 -52.5(9) . . . . ?
N2 C1 C8 C12 128.9(7) . . . . ?
C12 C8 C9 C10 3.1(10) . . . . ?
C1 C8 C9 C10 -178.8(6) . . . . ?
C8 C9 C10 C11 -3.5(11) . . . . ?
C8 C9 C10 Br1 -179.8(5) . . . . ?
C8 C9 C10 Br1' 170.8(6) . . . . ?
C9 C10 C11 N3 0.2(12) . . . . ?
Br1 C10 C11 N3 176.4(6) . . . . ?
Br1' C10 C11 N3 -174.6(6) . . . . ?
C9 C8 C12 N3 0.4(10) . . . . ?
C1 C8 C12 N3 -177.7(6) . . . . ?
F3' C13 C14 O3 -85.3(12) . . . . ?
F2 C13 C14 O3 80.6(11) . . . . ?
F3 C13 C14 O3 -153.9(9) . . . . ?
F1' C13 C14 O3 48.5(13) . . . . ?
F1 C13 C14 O3 -43.5(11) . . . . ?
F2' C13 C14 O3 161.4(11) . . . . ?
F3' C13 C14 C15 98.3(13) . . . . ?
F2 C13 C14 C15 -95.8(11) . . . . ?
F3 C13 C14 C15 29.6(12) . . . . ?
F1' C13 C14 C15 -128.0(12) . . . . ?
F1 C13 C14 C15 140.0(10) . . . . ?
F2' C13 C14 C15 -15.0(13) . . . . ?
O3 C14 C15 C16 -2.1(14) . . . . ?
C13 C14 C15 C16 173.8(8) . . . . ?
C14 C15 C16 O4 4.0(15) . . . . ?
C14 C15 C16 C17 -175.1(8) . . . . ?
O4 C16 C17 F6 -53.3(11) . . . . ?
C15 C16 C17 F6 126.0(10) . . . . ?
O4 C16 C17 F4 179.3(8) . . . . ?
C15 C16 C17 F4 -1.4(13) . . . . ?
O4 C16 C17 F5 64.5(10) . . . . ?
C15 C16 C17 F5 -116.2(10) . . . . ?
F7' F8' C18 F9' 88(2) . . . . ?
F7' F8' C18 F8 -9(2) . . . . ?
F7' F8' C18 F9 151.9(17) . . . . ?
F7' F8' C18 F7 61(2) . . . . ?
F7' F8' C18 C19 -104.5(17) . . . . ?
F7' F8' C18 C19' -148(2) . . . . ?
F8' F7' C18 F9' -111.7(19) . . . . ?
F8' F7' C18 F8 9(2) . . . . ?
F8' F7' C18 F9 -35(2) . . . . ?
F8' F7' C18 F7 -136.8(16) . . . . ?
F8' F7' C18 C19 116.8(16) . . . . ?
F8' F7' C18 C19' 101(4) . . . . ?
F9' C18 C19 O5 45(2) . . . . ?
F8 C18 C19 O5 -163.9(10) . . . . ?
F8' C18 C19 O5 -120.3(17) . . . . ?
F9 C18 C19 O5 -47.3(13) . . . . ?
F7' C18 C19 O5 155.0(15) . . . . ?
F7 C18 C19 O5 71.3(13) . . . . ?
C19' C18 C19 O5 -37.0(19) . . . . ?
F9' C18 C19 C20 -131.4(18) . . . . ?
F8 C18 C19 C20 19.4(16) . . . . ?
F8' C18 C19 C20 63(2) . . . . ?
F9 C18 C19 C20 136.0(11) . . . . ?
F7' C18 C19 C20 -21.8(18) . . . . ?
F7 C18 C19 C20 -105.4(12) . . . . ?
C19' C18 C19 C20 146(2) . . . . ?
O5 C19 C20 C21 -3.8(19) . . . . ?
C18 C19 C20 C21 172.5(10) . . . . ?
C19 C20 C21 O6 9.0(19) . . . . ?
C19 C20 C21 C22 -172.7(10) . . . . ?
F9' C18 C19' O5 -73(3) . . . . ?
F8 C18 C19' O5 129(2) . . . . ?
F8' C18 C19' O5 164(3) . . . . ?
F9 C18 C19' O5 -141(3) . . . . ?
F7' C18 C19' O5 71(5) . . . . ?
F7 C18 C19' O5 -41(3) . . . . ?
C19 C18 C19' O5 49(2) . . . . ?
F9' C18 C19' C20' 90(3) . . . . ?
F8 C18 C19' C20' -67(3) . . . . ?
F8' C18 C19' C20' -33(3) . . . . ?
F9 C18 C19' C20' 22(2) . . . . ?
F7' C18 C19' C20' -126(3) . . . . ?
F7 C18 C19' C20' 122(2) . . . . ?
C19 C18 C19' C20' -148(3) . . . . ?
O5 C19' C20' C21' -9(5) . . . . ?
C18 C19' C20' C21' -170(3) . . . . ?
C19' C20' C21' O8 -4(5) . . . . ?
C19' C20' C21' C27 175(2) . . . . ?
O6 C21 C22 F11' -172.4(17) . . . . ?
C20 C21 C22 F11' 9(2) . . . . ?
O6 C21 C22 F11 -93.7(12) . . . . ?
C20 C21 C22 F11 87.7(13) . . . . ?
O6 C21 C22 F10 8.5(15) . . . . ?
C20 C21 C22 F10 -170.0(12) . . . . ?
O6 C21 C22 F12 143.6(10) . . . . ?
C20 C21 C22 F12 -35.0(15) . . . . ?
O6 C21 C22 F10' -48.4(18) . . . . ?
C20 C21 C22 F10' 133.0(18) . . . . ?
O6 C21 C22 F12' 58.1(18) . . . . ?
C20 C21 C22 F12' -120.5(18) . . . . ?
O6 C21 C22 C26' 51(3) . . . . ?
C20 C21 C22 C26' -127(3) . . . . ?
F15 C23 C24 O7 51.5(12) . . . . ?
F14 C23 C24 O7 -67.1(12) . . . . ?
F13 C23 C24 O7 -179.1(9) . . . . ?
F13' C23 C24 O7 173.5(14) . . . . ?
F15' C23 C24 O7 75.5(13) . . . . ?
C24' C23 C24 O7 -29.7(15) . . . . ?
F15 C23 C24 C25 -127.7(11) . . . . ?
F14 C23 C24 C25 113.8(12) . . . . ?
F13 C23 C24 C25 1.8(14) . . . . ?
F13' C23 C24 C25 -5.6(14) . . . . ?
F15' C23 C24 C25 -103.6(13) . . . . ?
C24' C23 C24 C25 151.2(19) . . . . ?
O7 C24 C25 C26 1.5(18) . . . . ?
C23 C24 C25 C26 -179.5(10) . . . . ?
C24 C25 C26 O8 -4.8(19) . . . . ?
C24 C25 C26 C27 173.5(11) . . . . ?
F15 C23 C24' O7 -80(2) . . . . ?
F14 C23 C24' O7 -179(3) . . . . ?
F13 C23 C24' O7 99(3) . . . . ?
F13' C23 C24' O7 59(3) . . . . ?
F15' C23 C24' O7 -55(3) . . . . ?
C24 C23 C24' O7 35.1(17) . . . . ?
F15 C23 C24' C25' 90(2) . . . . ?
F14 C23 C24' C25' -9(2) . . . . ?
F13 C23 C24' C25' -91(3) . . . . ?
F13' C23 C24' C25' -131(2) . . . . ?
F15' C23 C24' C25' 115(3) . . . . ?
C24 C23 C24' C25' -155(3) . . . . ?
O7 C24' C25' C26' -4(5) . . . . ?
C23 C24' C25' C26' -174(2) . . . . ?
C24' C25' C26' O6 11(5) . . . . ?
C24' C25' C26' C22 175(2) . . . . ?
F11' C22 C26' O6 -126(3) . . . . ?
F11 C22 C26' O6 -20(4) . . . . ?
F10 C22 C26' O6 78(3) . . . . ?
F12 C22 C26' O6 -167(2) . . . . ?
F10' C22 C26' O6 28(4) . . . . ?
F12' C22 C26' O6 120(3) . . . . ?
C21 C22 C26' O6 -66(3) . . . . ?
F11' C22 C26' C25' 68(4) . . . . ?
F11 C22 C26' C25' 173.8(19) . . . . ?
F10 C22 C26' C25' -88(2) . . . . ?
F12 C22 C26' C25' 27(3) . . . . ?
F10' C22 C26' C25' -138(3) . . . . ?
F12' C22 C26' C25' -46(3) . . . . ?
C21 C22 C26' C25' 128(4) . . . . ?
O8 C26 C27 F17 160.1(12) . . . . ?
C25 C26 C27 F17 -18.4(17) . . . . ?
O8 C26 C27 F17' -138.1(18) . . . . ?
C25 C26 C27 F17' 43(2) . . . . ?
O8 C26 C27 F16 24.5(17) . . . . ?
C25 C26 C27 F16 -154.1(13) . . . . ?
O8 C26 C27 F18 -76.3(13) . . . . ?
C25 C26 C27 F18 105.1(13) . . . . ?
O8 C26 C27 F18' -21(2) . . . . ?
C25 C26 C27 F18' 160.3(18) . . . . ?
O8 C26 C27 F16' 111.8(16) . . . . ?
C25 C26 C27 F16' -66.8(19) . . . . ?
O8 C26 C27 C21' 43(2) . . . . ?
C25 C26 C27 C21' -136(3) . . . . ?
O8 C21' C27 F17 -142(3) . . . . ?
C20' C21' C27 F17 39(4) . . . . ?
O8 C21' C27 F17' -60(5) . . . . ?
C20' C21' C27 F17' 121(4) . . . . ?
O8 C21' C27 F16 106(3) . . . . ?
C20' C21' C27 F16 -73(3) . . . . ?
O8 C21' C27 F18 16(4) . . . . ?
C20' C21' C27 F18 -163(2) . . . . ?
O8 C21' C27 F18' 67(3) . . . . ?
C20' C21' C27 F18' -112(3) . . . . ?
O8 C21' C27 F16' -179(3) . . . . ?
C20' C21' C27 F16' 2(3) . . . . ?
O8 C21' C27 C26 -58(3) . . . . ?
C20' C21' C27 C26 123(4) . . . . ?
N2 C1 N1 O1 178.3(6) . . . . ?
C8 C1 N1 O1 -0.4(10) . . . . ?
N2 C1 N1 C5 -8.8(7) . . . . ?
C8 C1 N1 C5 172.5(6) . . . . ?
C7 C5 N1 O1 -46.0(9) . . . . ?
C6 C5 N1 O1 71.8(8) . . . . ?
C2 C5 N1 O1 -169.9(6) . . . . ?
C7 C5 N1 C1 141.1(7) . . . . ?
C6 C5 N1 C1 -101.2(7) . . . . ?
C2 C5 N1 C1 17.1(7) . . . . ?
N1 C1 N2 O2 178.4(6) . . . . ?
C8 C1 N2 O2 -2.9(11) . . . . ?
N1 C1 N2 C2 -4.0(8) . . . . ?
C8 C1 N2 C2 174.7(6) . . . . ?
C3 C2 N2 O2 -45.6(10) . . . . ?
C4 C2 N2 O2 72.3(9) . . . . ?
C5 C2 N2 O2 -168.3(7) . . . . ?
C3 C2 N2 C1 136.8(7) . . . . ?
C4 C2 N2 C1 -105.3(8) . . . . ?
C5 C2 N2 C1 14.1(7) . . . . ?
C10 C11 N3 C12 3.3(11) . . . . ?
C10 C11 N3 Tb1 -163.6(6) . . . 2_776 ?
C8 C12 N3 C11 -3.5(10) . . . . ?
C8 C12 N3 Tb1 162.4(5) . . . 2_776 ?
C1 N1 O1 Tb1 -86.9(7) . . . . ?
C5 N1 O1 Tb1 101.0(7) . . . . ?
O7 Tb1 O1 N1 -55.3(6) . . . . ?
O5 Tb1 O1 N1 -158.8(5) . . . . ?
O8 Tb1 O1 N1 13.2(8) . . . . ?
O4 Tb1 O1 N1 85.5(6) . . . . ?
O6 Tb1 O1 N1 -123.1(6) . . . . ?
O3 Tb1 O1 N1 17.3(5) . . . . ?
N3 Tb1 O1 N1 155.3(6) 2_776 . . . ?
C15 C14 O3 Tb1 -25.7(12) . . . . ?
C13 C14 O3 Tb1 158.2(5) . . . . ?
O7 Tb1 O3 C14 -118.8(6) . . . . ?
O5 Tb1 O3 C14 -46.5(8) . . . . ?
O1 Tb1 O3 C14 138.3(6) . . . . ?
O8 Tb1 O3 C14 -43.7(6) . . . . ?
O4 Tb1 O3 C14 32.8(6) . . . . ?
O6 Tb1 O3 C14 -168.4(6) . . . . ?
N3 Tb1 O3 C14 82.0(6) 2_776 . . . ?
C15 C16 O4 Tb1 23.0(13) . . . . ?
C17 C16 O4 Tb1 -157.8(5) . . . . ?
O7 Tb1 O4 C16 11.1(8) . . . . ?
O5 Tb1 O4 C16 115.8(7) . . . . ?
O1 Tb1 O4 C16 -102.0(7) . . . . ?
O8 Tb1 O4 C16 49.6(7) . . . . ?
O6 Tb1 O4 C16 -176.2(6) . . . . ?
O3 Tb1 O4 C16 -31.5(7) . . . . ?
N3 Tb1 O4 C16 -173.5(7) 2_776 . . . ?
C20' C19' O5 C19 155(5) . . . . ?
C18 C19' O5 C19 -45(2) . . . . ?
C20' C19' O5 Tb1 38(5) . . . . ?
C18 C19' O5 Tb1 -162.7(13) . . . . ?
C20 C19 O5 C19' -139(3) . . . . ?
C18 C19 O5 C19' 45(2) . . . . ?
C20 C19 O5 Tb1 -27.0(17) . . . . ?
C18 C19 O5 Tb1 156.6(6) . . . . ?
O7 Tb1 O5 C19' 34(2) . . . . ?
O1 Tb1 O5 C19' 140(2) . . . . ?
O8 Tb1 O5 C19' -36(2) . . . . ?
O4 Tb1 O5 C19' -105(2) . . . . ?
O6 Tb1 O5 C19' 103(2) . . . . ?
O3 Tb1 O5 C19' -33(2) . . . . ?
N3 Tb1 O5 C19' -174(2) 2_776 . . . ?
O7 Tb1 O5 C19 -36.0(9) . . . . ?
O1 Tb1 O5 C19 69.5(9) . . . . ?
O8 Tb1 O5 C19 -106.5(9) . . . . ?
O4 Tb1 O5 C19 -174.9(8) . . . . ?
O6 Tb1 O5 C19 33.1(8) . . . . ?
O3 Tb1 O5 C19 -103.6(9) . . . . ?
N3 Tb1 O5 C19 115.6(9) 2_776 . . . ?
C25' C26' O6 C21 -135(5) . . . . ?
C22 C26' O6 C21 63(3) . . . . ?
C25' C26' O6 Tb1 -24(5) . . . . ?
C22 C26' O6 Tb1 173.0(12) . . . . ?
C20 C21 O6 C26' 119(3) . . . . ?
C22 C21 O6 C26' -59(3) . . . . ?
C20 C21 O6 Tb1 15.5(16) . . . . ?
C22 C21 O6 Tb1 -163.0(5) . . . . ?
O7 Tb1 O6 C26' 21(2) . . . . ?
O5 Tb1 O6 C26' -79(2) . . . . ?
O1 Tb1 O6 C26' 126(2) . . . . ?
O8 Tb1 O6 C26' -31(2) . . . . ?
O4 Tb1 O6 C26' -154(2) . . . . ?
O3 Tb1 O6 C26' 72(2) . . . . ?
N3 Tb1 O6 C26' -157(2) 2_776 . . . ?
O7 Tb1 O6 C21 72.4(8) . . . . ?
O5 Tb1 O6 C21 -27.3(8) . . . . ?
O1 Tb1 O6 C21 177.1(8) . . . . ?
O8 Tb1 O6 C21 20.9(8) . . . . ?
O4 Tb1 O6 C21 -102.3(8) . . . . ?
O3 Tb1 O6 C21 123.6(8) . . . . ?
N3 Tb1 O6 C21 -105.0(8) 2_776 . . . ?
C25' C24' O7 C24 155(3) . . . . ?
C23 C24' O7 C24 -34.9(15) . . . . ?
C25' C24' O7 Tb1 17(5) . . . . ?
C23 C24' O7 Tb1 -172.9(6) . . . . ?
C25 C24 O7 C24' -144(2) . . . . ?
C23 C24 O7 C24' 36.6(18) . . . . ?
C25 C24 O7 Tb1 -0.7(17) . . . . ?
C23 C24 O7 Tb1 -179.8(5) . . . . ?
O5 Tb1 O7 C24' 48(3) . . . . ?
O1 Tb1 O7 C24' -91(3) . . . . ?
O8 Tb1 O7 C24' 117(3) . . . . ?
O4 Tb1 O7 C24' 156(3) . . . . ?
O6 Tb1 O7 C24' -21(3) . . . . ?
O3 Tb1 O7 C24' -163(3) . . . . ?
N3 Tb1 O7 C24' -16(3) 2_776 . . . ?
O5 Tb1 O7 C24 -67.2(9) . . . . ?
O1 Tb1 O7 C24 153.6(9) . . . . ?
O8 Tb1 O7 C24 1.4(9) . . . . ?
O4 Tb1 O7 C24 40.1(10) . . . . ?
O6 Tb1 O7 C24 -136.2(9) . . . . ?
O3 Tb1 O7 C24 81.7(9) . . . . ?
N3 Tb1 O7 C24 -131.1(9) 2_776 . . . ?
C20' C21' O8 C26 -127(5) . . . . ?
C27 C21' O8 C26 55(2) . . . . ?
C20' C21' O8 Tb1 -16(5) . . . . ?
C27 C21' O8 Tb1 165.4(10) . . . . ?
C25 C26 O8 C21' 127(3) . . . . ?
C27 C26 O8 C21' -51(2) . . . . ?
C25 C26 O8 Tb1 7.2(17) . . . . ?
C27 C26 O8 Tb1 -171.2(7) . . . . ?
O7 Tb1 O8 C21' -71(3) . . . . ?
O5 Tb1 O8 C21' 28(3) . . . . ?
O1 Tb1 O8 C21' -146(3) . . . . ?
O4 Tb1 O8 C21' 135(3) . . . . ?
O6 Tb1 O8 C21' -21(3) . . . . ?
O3 Tb1 O8 C21' -151(3) . . . . ?
N3 Tb1 O8 C21' 81(3) 2_776 . . . ?
O7 Tb1 O8 C26 -4.5(8) . . . . ?
O5 Tb1 O8 C26 94.9(9) . . . . ?
O1 Tb1 O8 C26 -79.4(9) . . . . ?
O4 Tb1 O8 C26 -158.2(9) . . . . ?
O6 Tb1 O8 C26 46.5(9) . . . . ?
O3 Tb1 O8 C26 -83.5(9) . . . . ?
N3 Tb1 O8 C26 147.9(8) 2_776 . . . ?
